data_4517430
loop_
_publ_author_name
'Wang, Sha-Sha'
'Rong, Rong'
'Liu, Yi-Ran'
'Hu, Xiao'
'Zhang, He'
'Yu, Yang'
'Wei, Ying'
'Xie, Ling-Hai'
'Huang, Wei'

_publ_section_title
;
 The Dimensionality Transition between Three-Dimensional and
 Two-Dimensional Organic Microcrystals: Specific Symmetry and Selective
 Adhesion.
;
_journal_issue 7
_journal_name_full 'ACS omega'
_journal_page_first 3749
_journal_page_last 3754
_journal_paper_doi 10.1021/acsomega.9b03962
_journal_volume 5
_journal_year 2020
_chemical_formula_moiety 'C49 H30 N2 O'
_chemical_formula_sum 'C49 H30 N2 O'
_chemical_formula_weight 662.75
_space_group_crystal_system monoclinic
_space_group_IT_number 14
_space_group_name_Hall '-P 2yn'
_space_group_name_H-M_alt 'P 1 21/n 1'
_atom_sites_solution_hydrogens geom
_atom_sites_solution_primary direct
_audit_creation_date 2016-06-16
_audit_creation_method
;
Olex2 1.2
(compiled 2016.02.19 svn.r3266 for OlexSys, GUI svn.r5155)
;
_cell_angle_alpha 90
_cell_angle_beta 95.110(3)
_cell_angle_gamma 90
_cell_formula_units_Z 4
_cell_length_a 9.6783(9)
_cell_length_b 23.209(2)
_cell_length_c 14.9411(14)
_cell_measurement_reflns_used 4449
_cell_measurement_temperature 297
_cell_measurement_theta_max 25.39
_cell_measurement_theta_min 2.23
_cell_volume 3342.8(5)
_computing_molecular_graphics 'Olex2 (Dolomanov et al., 2009)'
_computing_publication_material 'Olex2 (Dolomanov et al., 2009)'
_computing_structure_refinement 'ShelXL (Sheldrick, 2015)'
_computing_structure_solution 'ShelXS (Sheldrick, 2008)'
_diffrn_ambient_temperature 297.04
_diffrn_detector 'CCD area detector'
_diffrn_detector_area_resol_mean 5.6
_diffrn_detector_type 'Bruker SMART CCD 6000 area detector'
_diffrn_measured_fraction_theta_full 1.000
_diffrn_measured_fraction_theta_max 0.999
_diffrn_measurement_device 'three-circle diffractometer'
_diffrn_measurement_device_type 'Bruker SMART CCD 6000 area detector'
_diffrn_measurement_method '\w scans'
_diffrn_radiation_monochromator graphite
_diffrn_radiation_probe x-ray
_diffrn_radiation_type MoK\a
_diffrn_radiation_wavelength 0.71073
_diffrn_reflns_av_R_equivalents 0.0934
_diffrn_reflns_av_unetI/netI 0.1000
_diffrn_reflns_Laue_measured_fraction_full 1.000
_diffrn_reflns_Laue_measured_fraction_max 0.999
_diffrn_reflns_limit_h_max 12
_diffrn_reflns_limit_h_min -12
_diffrn_reflns_limit_k_max 29
_diffrn_reflns_limit_k_min -30
_diffrn_reflns_limit_l_max 19
_diffrn_reflns_limit_l_min -15
_diffrn_reflns_number 30373
_diffrn_reflns_point_group_measured_fraction_full 1.000
_diffrn_reflns_point_group_measured_fraction_max 0.999
_diffrn_reflns_theta_full 25.242
_diffrn_reflns_theta_max 28.287
_diffrn_reflns_theta_min 2.226
_diffrn_source 'sealed X-ray tube'
_diffrn_source_target Mo
_exptl_absorpt_coefficient_mu 0.078
_exptl_absorpt_correction_T_max 0.7457
_exptl_absorpt_correction_T_min 0.6607
_exptl_absorpt_correction_type multi-scan
_exptl_absorpt_process_details 'SADABS 2015/4'
_exptl_crystal_colour colourless
_exptl_crystal_colour_primary colourless
_exptl_crystal_density_diffrn 1.317
_exptl_crystal_description plate
_exptl_crystal_F_000 1384
_exptl_crystal_size_max 0.25
_exptl_crystal_size_mid 0.21
_exptl_crystal_size_min 0.11
_refine_diff_density_max 0.178
_refine_diff_density_min -0.248
_refine_diff_density_rms 0.049
_refine_ls_extinction_method none
_refine_ls_goodness_of_fit_ref 0.983
_refine_ls_hydrogen_treatment constr
_refine_ls_matrix_type full
_refine_ls_number_parameters 469
_refine_ls_number_reflns 8282
_refine_ls_number_restraints 0
_refine_ls_restrained_S_all 0.983
_refine_ls_R_factor_all 0.1708
_refine_ls_R_factor_gt 0.0622
_refine_ls_shift/su_max 0.001
_refine_ls_shift/su_mean 0.000
_refine_ls_structure_factor_coef Fsqd
_refine_ls_weighting_details 'w=1/[\s^2^(Fo^2^)+(0.0588P)^2^] where P=(Fo^2^+2Fc^2^)/3'
_refine_ls_weighting_scheme calc
_refine_ls_wR_factor_gt 0.1135
_refine_ls_wR_factor_ref 0.1471
_reflns_Friedel_coverage 0.000
_reflns_number_gt 3802
_reflns_number_total 8282
_reflns_threshold_expression 'I > 2\s(I)'
_cod_data_source_file ao9b03962_si_001.cif
_cod_data_source_block 1111
_cod_depositor_comments 'Adding full bibliography for 4517430.cif.'
_cod_original_cell_volume 3342.7(6)
_cod_database_code 4517430
_shelx_space_group_comment
;
The symmetry employed for this shelxl refinement is uniquely defined
by the following loop, which should always be used as a source of
symmetry information in preference to the above space-group names.
They are only intended as comments.
;
_olex2_refinement_description
;
1. Fixed Uiso
 At 1.2 times of:
  All C(H) groups
2.a Aromatic/amide H refined with riding coordinates:
 C3(H3), C11(H11), C12(H12), C13(H13), C17(H17), C18(H18), C20(H20), C28(H28),
 C31(H31), C32(H32), C33(H33), C34(H34), C35(H35), C36(H36), C37(H37), C38(H38),
  C39(H39), C40(H40), C41(H41), C42(H42), C43(H43), C44(H44), C45(H45),
 C46(H46), C47(H47), C48(H48), C49(H49), C50(H50), C51(H51), C52(H52)
;
_shelx_shelxl_version_number 2014/7
_olex2_submission_special_instructions 'No special instructions were received'

loop_
_space_group_symop_operation_xyz
'x, y, z'
'-x+1/2, y+1/2, -z+1/2'
'-x, -y, -z'
'x-1/2, -y-1/2, z-1/2'

loop_
_atom_site_label
_atom_site_type_symbol
_atom_site_fract_x
_atom_site_fract_y
_atom_site_fract_z
_atom_site_U_iso_or_equiv
_atom_site_adp_type
_atom_site_occupancy
_atom_site_site_symmetry_order
_atom_site_calc_flag
_atom_site_refinement_flags_posn
_atom_site_refinement_flags_adp
_atom_site_refinement_flags_occupancy
_atom_site_disorder_assembly
_atom_site_disorder_group
O1 O 0.51101(14) 0.19789(6) 0.77622(11) 0.0468(4) Uani 1 1 d . . . . .
C2 C 0.8160(2) 0.19299(8) 0.78431(13) 0.0306(5) Uani 1 1 d . . . . .
C3 C 0.8864(2) 0.30168(8) 0.79354(13) 0.0324(5) Uani 1 1 d . . . . .
H3 H 0.7958 0.3138 0.7983 0.039 Uiso 1 1 calc R . . . .
C4 C 0.7199(2) 0.19649(8) 0.69797(14) 0.0329(5) Uani 1 1 d . . . . .
C5 C 0.5901(2) 0.19452(9) 0.85833(15) 0.0376(5) Uani 1 1 d . . . . .
N6 N 0.96322(19) 0.40163(7) 0.79653(12) 0.0424(5) Uani 1 1 d . . . . .
C7 C 0.7330(2) 0.19050(8) 0.86527(14) 0.0325(5) Uani 1 1 d . . . . .
N8 N 0.96125(18) -0.01470(7) 0.76587(12) 0.0412(5) Uani 1 1 d . . . . .
C9 C 1.0528(2) 0.22531(8) 0.77969(13) 0.0320(5) Uani 1 1 d . . . . .
C10 C 0.5774(2) 0.19924(9) 0.69828(15) 0.0375(5) Uani 1 1 d . . . . .
C11 C 0.8853(2) 0.08458(9) 0.77576(13) 0.0355(5) Uani 1 1 d . . . . .
H11 H 0.7950 0.0720 0.7806 0.043 Uiso 1 1 calc R . . . .
C12 C 1.1588(2) 0.26525(9) 0.77794(14) 0.0379(5) Uani 1 1 d . . . . .
H12 H 1.2493 0.2532 0.7725 0.045 Uiso 1 1 calc R . . . .
C13 C 1.1283(2) 0.32333(9) 0.78447(14) 0.0385(5) Uani 1 1 d . . . . .
H13 H 1.1991 0.3504 0.7840 0.046 Uiso 1 1 calc R . . . .
C14 C 0.9122(2) -0.10369(9) 0.81782(16) 0.0407(6) Uani 1 1 d . . . . .
C15 C 1.0517(2) 0.16195(8) 0.77292(13) 0.0320(5) Uani 1 1 d . . . . .
C16 C 0.9166(2) 0.14254(9) 0.77888(13) 0.0322(5) Uani 1 1 d . . . . .
C17 C 1.1560(2) 0.12268(9) 0.76111(14) 0.0406(6) Uani 1 1 d . . . . .
H17 H 1.2462 0.1352 0.7559 0.049 Uiso 1 1 calc R . . . .
C18 C 1.1246(2) 0.06449(9) 0.75711(15) 0.0421(6) Uani 1 1 d . . . . .
H18 H 1.1942 0.0379 0.7489 0.051 Uiso 1 1 calc R . . . .
C19 C 0.9173(2) 0.24394(8) 0.78818(13) 0.0301(5) Uani 1 1 d . . . . .
C20 C 0.5154(3) 0.19545(10) 0.93267(18) 0.0505(6) Uani 1 1 d . . . . .
H20 H 0.4192 0.1982 0.9256 0.061 Uiso 1 1 calc R . . . .
C21 C 0.9137(2) -0.04476(9) 0.83778(15) 0.0402(6) Uani 1 1 d . . . . .
C22 C 1.0024(2) 0.44324(9) 0.73604(15) 0.0412(6) Uani 1 1 d . . . . .
C23 C 0.9932(2) 0.34160(9) 0.79165(13) 0.0345(5) Uani 1 1 d . . . . .
C24 C 0.9044(2) 0.48909(10) 0.84915(17) 0.0457(6) Uani 1 1 d . . . . .
C25 C 0.9018(2) 0.42992(10) 0.86541(15) 0.0423(6) Uani 1 1 d . . . . .
C26 C 0.9667(2) 0.49758(9) 0.76619(16) 0.0437(6) Uani 1 1 d . . . . .
C27 C 0.9904(2) 0.04540(9) 0.76527(14) 0.0371(5) Uani 1 1 d . . . . .
C28 C 0.7742(2) 0.19833(10) 0.61511(16) 0.0484(6) Uani 1 1 d . . . . .
H28 H 0.8697 0.1959 0.6128 0.058 Uiso 1 1 calc R . . . .
C29 C 0.9887(2) -0.05422(9) 0.69970(15) 0.0398(6) Uani 1 1 d . . . . .
C30 C 0.9597(2) -0.10965(9) 0.72967(16) 0.0401(6) Uani 1 1 d . . . . .
C31 C 0.9761(2) -0.15612(10) 0.67337(18) 0.0505(6) Uani 1 1 d . . . . .
H31 H 0.9598 -0.1934 0.6927 0.061 Uiso 1 1 calc R . . . .
C32 C 0.5830(3) 0.19232(10) 1.01656(19) 0.0604(7) Uani 1 1 d . . . . .
H32 H 0.5332 0.1941 1.0669 0.072 Uiso 1 1 calc R . . . .
C33 C 0.4915(3) 0.20439(10) 0.61936(18) 0.0516(7) Uani 1 1 d . . . . .
H33 H 0.3957 0.2060 0.6210 0.062 Uiso 1 1 calc R . . . .
C34 C 1.0623(3) 0.43571(11) 0.65640(16) 0.0553(7) Uani 1 1 d . . . . .
H34 H 1.0875 0.3993 0.6375 0.066 Uiso 1 1 calc R . . . .
C35 C 0.8358(3) -0.06422(12) 0.98015(18) 0.0630(8) Uani 1 1 d . . . . .
H35 H 0.8107 -0.0516 1.0355 0.076 Uiso 1 1 calc R . . . .
C36 C 1.0166(3) -0.14681(11) 0.58884(19) 0.0622(8) Uani 1 1 d . . . . .
H36 H 1.0256 -0.1778 0.5504 0.075 Uiso 1 1 calc R . . . .
C37 C 1.0313(3) -0.04447(10) 0.61518(16) 0.0528(7) Uani 1 1 d . . . . .
H37 H 1.0506 -0.0075 0.5960 0.063 Uiso 1 1 calc R . . . .
C38 C 0.8325(3) -0.12265(12) 0.96114(18) 0.0629(7) Uani 1 1 d . . . . .
H38 H 0.8047 -0.1485 1.0036 0.075 Uiso 1 1 calc R . . . .
C39 C 0.7982(3) 0.18544(10) 0.95189(16) 0.0498(6) Uani 1 1 d . . . . .
H39 H 0.8941 0.1812 0.9592 0.060 Uiso 1 1 calc R . . . .
C40 C 0.8055(3) 0.44549(13) 1.00340(18) 0.0661(8) Uani 1 1 d . . . . .
H40 H 0.7712 0.4315 1.0554 0.079 Uiso 1 1 calc R . . . .
C41 C 0.9909(2) 0.54558(10) 0.7137(2) 0.0563(7) Uani 1 1 d . . . . .
H41 H 0.9684 0.5823 0.7327 0.068 Uiso 1 1 calc R . . . .
C42 C 0.6900(3) 0.20359(11) 0.53633(17) 0.0579(7) Uani 1 1 d . . . . .
H42 H 0.7286 0.2048 0.4815 0.070 Uiso 1 1 calc R . . . .
C43 C 0.5489(3) 0.20713(10) 0.53892(18) 0.0582(7) Uani 1 1 d . . . . .
H43 H 0.4919 0.2114 0.4858 0.070 Uiso 1 1 calc R . . . .
C44 C 0.8752(2) -0.02436(11) 0.91906(17) 0.0534(7) Uani 1 1 d . . . . .
H44 H 0.8760 0.0148 0.9319 0.064 Uiso 1 1 calc R . . . .
C45 C 0.8583(3) 0.52707(11) 0.9125(2) 0.0624(8) Uani 1 1 d . . . . .
H45 H 0.8593 0.5666 0.9028 0.075 Uiso 1 1 calc R . . . .
C46 C 0.8497(2) 0.40737(11) 0.94127(16) 0.0534(7) Uani 1 1 d . . . . .
H46 H 0.8447 0.3678 0.9500 0.064 Uiso 1 1 calc R . . . .
C47 C 1.0442(3) -0.09156(11) 0.56038(18) 0.0627(8) Uani 1 1 d . . . . .
H47 H 1.0721 -0.0861 0.5030 0.075 Uiso 1 1 calc R . . . .
C48 C 0.8697(2) -0.14276(10) 0.88037(17) 0.0536(7) Uani 1 1 d . . . . .
H48 H 0.8665 -0.1820 0.8676 0.064 Uiso 1 1 calc R . . . .
C49 C 0.7257(3) 0.18650(11) 1.02661(17) 0.0619(8) Uani 1 1 d . . . . .
H49 H 0.7722 0.1833 1.0836 0.074 Uiso 1 1 calc R . . . .
C50 C 0.8116(3) 0.50481(13) 0.9894(2) 0.0715(9) Uani 1 1 d . . . . .
H50 H 0.7834 0.5298 1.0329 0.086 Uiso 1 1 calc R . . . .
C51 C 1.0479(3) 0.53836(11) 0.6343(2) 0.0636(8) Uani 1 1 d . . . . .
H51 H 1.0631 0.5702 0.5987 0.076 Uiso 1 1 calc R . . . .
C52 C 1.0833(3) 0.48394(12) 0.60609(18) 0.0630(8) Uani 1 1 d . . . . .
H52 H 1.1222 0.4799 0.5517 0.076 Uiso 1 1 calc R . . . .

loop_
_atom_site_aniso_label
_atom_site_aniso_U_11
_atom_site_aniso_U_22
_atom_site_aniso_U_33
_atom_site_aniso_U_23
_atom_site_aniso_U_13
_atom_site_aniso_U_12
O1 0.0359(9) 0.0482(11) 0.0564(11) 0.0044(8) 0.0049(8) 0.0027(8)
C2 0.0335(11) 0.0227(11) 0.0358(13) 0.0001(9) 0.0035(9) -0.0003(9)
C3 0.0350(12) 0.0266(12) 0.0355(13) 0.0001(9) 0.0031(9) 0.0024(10)
C4 0.0389(13) 0.0223(11) 0.0371(13) -0.0031(9) 0.0013(10) -0.0007(9)
C5 0.0442(14) 0.0227(12) 0.0471(15) 0.0016(10) 0.0103(11) -0.0001(10)
N6 0.0568(13) 0.0237(11) 0.0475(12) -0.0022(9) 0.0093(10) 0.0015(9)
C7 0.0393(13) 0.0195(11) 0.0389(14) 0.0008(9) 0.0057(10) -0.0017(9)
N8 0.0515(12) 0.0223(10) 0.0514(12) -0.0012(9) 0.0129(9) 0.0005(9)
C9 0.0373(13) 0.0236(12) 0.0351(12) 0.0020(9) 0.0030(10) 0.0004(10)
C10 0.0426(14) 0.0248(12) 0.0449(15) -0.0004(10) 0.0029(11) -0.0020(10)
C11 0.0347(12) 0.0274(12) 0.0447(14) 0.0002(10) 0.0058(10) -0.0023(10)
C12 0.0347(13) 0.0319(13) 0.0477(14) 0.0013(10) 0.0068(10) -0.0001(10)
C13 0.0463(14) 0.0255(12) 0.0439(14) 0.0005(10) 0.0053(11) -0.0091(10)
C14 0.0384(13) 0.0283(13) 0.0554(16) 0.0042(11) 0.0036(11) -0.0017(10)
C15 0.0348(13) 0.0230(12) 0.0385(13) 0.0013(9) 0.0053(10) -0.0007(10)
C16 0.0379(13) 0.0254(12) 0.0329(12) 0.0008(9) 0.0016(9) 0.0009(9)
C17 0.0344(12) 0.0301(13) 0.0586(16) 0.0027(11) 0.0118(11) -0.0004(10)
C18 0.0395(14) 0.0290(13) 0.0586(16) -0.0003(11) 0.0086(11) 0.0050(10)
C19 0.0369(12) 0.0236(12) 0.0296(12) 0.0000(9) 0.0007(9) -0.0014(9)
C20 0.0532(15) 0.0356(15) 0.0664(19) 0.0082(12) 0.0248(14) 0.0061(12)
C21 0.0422(13) 0.0302(13) 0.0490(15) 0.0037(11) 0.0081(11) -0.0020(10)
C22 0.0484(14) 0.0277(13) 0.0466(15) 0.0016(11) -0.0003(11) -0.0042(11)
C23 0.0455(14) 0.0213(12) 0.0372(13) -0.0005(9) 0.0061(10) 0.0007(10)
C24 0.0432(14) 0.0306(13) 0.0622(17) -0.0091(12) -0.0006(12) 0.0054(11)
C25 0.0420(14) 0.0363(14) 0.0483(15) -0.0055(11) 0.0016(11) 0.0032(11)
C26 0.0429(14) 0.0268(13) 0.0603(16) -0.0011(11) -0.0016(12) -0.0007(10)
C27 0.0503(14) 0.0209(12) 0.0406(13) -0.0016(9) 0.0058(11) -0.0003(10)
C28 0.0508(15) 0.0525(16) 0.0416(15) -0.0022(11) 0.0024(12) 0.0046(12)
C29 0.0411(13) 0.0274(13) 0.0518(15) -0.0045(11) 0.0087(11) -0.0004(10)
C30 0.0420(13) 0.0231(12) 0.0560(15) -0.0008(10) 0.0086(11) 0.0011(10)
C31 0.0494(15) 0.0253(13) 0.079(2) -0.0034(12) 0.0174(13) -0.0021(11)
C32 0.085(2) 0.0472(17) 0.0542(19) 0.0095(13) 0.0347(16) 0.0005(15)
C33 0.0461(15) 0.0420(16) 0.0635(19) 0.0030(12) -0.0138(14) -0.0005(11)
C34 0.0770(19) 0.0347(15) 0.0548(17) 0.0000(12) 0.0093(14) -0.0038(13)
C35 0.079(2) 0.057(2) 0.0560(18) -0.0006(14) 0.0221(14) -0.0002(15)
C36 0.0683(18) 0.0406(17) 0.081(2) -0.0194(14) 0.0270(15) -0.0057(14)
C37 0.0695(17) 0.0315(14) 0.0602(17) -0.0025(12) 0.0218(13) -0.0059(12)
C38 0.0743(19) 0.0558(19) 0.0605(19) 0.0182(14) 0.0172(15) -0.0036(15)
C39 0.0521(15) 0.0545(17) 0.0431(16) 0.0025(12) 0.0055(12) -0.0089(12)
C40 0.0663(18) 0.073(2) 0.0613(19) -0.0073(15) 0.0169(14) 0.0091(16)
C41 0.0510(16) 0.0260(14) 0.091(2) 0.0072(13) 0.0017(15) 0.0001(11)
C42 0.076(2) 0.0565(18) 0.0402(16) -0.0029(12) 0.0013(14) 0.0042(15)
C43 0.075(2) 0.0466(17) 0.0482(18) -0.0019(12) -0.0218(15) -0.0002(14)
C44 0.0659(17) 0.0395(15) 0.0561(17) -0.0012(12) 0.0132(13) 0.0001(12)
C45 0.0607(18) 0.0399(16) 0.087(2) -0.0132(15) 0.0078(16) 0.0098(13)
C46 0.0608(17) 0.0456(16) 0.0545(17) -0.0021(13) 0.0098(13) 0.0052(13)
C47 0.0760(19) 0.0513(19) 0.0648(18) -0.0104(14) 0.0280(15) -0.0114(14)
C48 0.0628(17) 0.0316(14) 0.0668(18) 0.0072(12) 0.0091(14) -0.0065(12)
C49 0.082(2) 0.064(2) 0.0405(16) 0.0042(13) 0.0109(15) -0.0089(16)
C50 0.069(2) 0.067(2) 0.080(2) -0.0257(17) 0.0163(17) 0.0124(16)
C51 0.0656(18) 0.0431(18) 0.081(2) 0.0227(15) 0.0031(16) -0.0053(14)
C52 0.077(2) 0.0516(19) 0.0610(18) 0.0107(14) 0.0101(14) -0.0070(15)

loop_
_atom_type_symbol
_atom_type_description
_atom_type_scat_dispersion_real
_atom_type_scat_dispersion_imag
_atom_type_scat_source
C C 0.0033 0.0016 'International Tables Vol C Tables 4.2.6.8 and 6.1.1.4'
H H 0.0000 0.0000 'International Tables Vol C Tables 4.2.6.8 and 6.1.1.4'
N N 0.0061 0.0033 'International Tables Vol C Tables 4.2.6.8 and 6.1.1.4'
O O 0.0106 0.0060 'International Tables Vol C Tables 4.2.6.8 and 6.1.1.4'

loop_
_geom_angle_atom_site_label_1
_geom_angle_atom_site_label_2
_geom_angle_atom_site_label_3
_geom_angle
_geom_angle_site_symmetry_1
_geom_angle_site_symmetry_3
_geom_angle_publ_flag
C10 O1 C5 119.03(16) . . ?
C4 C2 C16 109.83(16) . . ?
C4 C2 C19 109.30(16) . . ?
C7 C2 C4 110.62(16) . . ?
C7 C2 C16 113.55(16) . . ?
C7 C2 C19 112.50(16) . . ?
C16 C2 C19 100.59(16) . . ?
C19 C3 C23 118.82(19) . . ?
C10 C4 C2 122.25(19) . . ?
C10 C4 C28 117.3(2) . . ?
C28 C4 C2 120.43(19) . . ?
C7 C5 O1 122.6(2) . . ?
C20 C5 O1 115.1(2) . . ?
C20 C5 C7 122.3(2) . . ?
C22 N6 C23 125.01(19) . . ?
C25 N6 C22 108.01(18) . . ?
C25 N6 C23 126.75(19) . . ?
C5 C7 C2 122.50(18) . . ?
C5 C7 C39 116.3(2) . . ?
C39 C7 C2 121.15(19) . . ?
C21 N8 C27 125.09(18) . . ?
C29 N8 C21 108.37(18) . . ?
C29 N8 C27 126.22(19) . . ?
C12 C9 C15 131.9(2) . . ?
C12 C9 C19 119.84(19) . . ?
C19 C9 C15 108.30(18) . . ?
O1 C10 C4 122.84(19) . . ?
O1 C10 C33 115.5(2) . . ?
C4 C10 C33 121.7(2) . . ?
C16 C11 C27 118.9(2) . . ?
C9 C12 C13 119.1(2) . . ?
C12 C13 C23 120.74(19) . . ?
C21 C14 C30 106.90(19) . . ?
C48 C14 C21 119.5(2) . . ?
C48 C14 C30 133.6(2) . . ?
C16 C15 C9 108.63(18) . . ?
C17 C15 C9 131.71(19) . . ?
C17 C15 C16 119.65(19) . . ?
C11 C16 C2 127.53(19) . . ?
C11 C16 C15 121.22(19) . . ?
C15 C16 C2 111.19(17) . . ?
C15 C17 C18 119.3(2) . . ?
C17 C18 C27 120.7(2) . . ?
C3 C19 C2 127.66(18) . . ?
C3 C19 C9 121.11(19) . . ?
C9 C19 C2 111.11(17) . . ?
C32 C20 C5 119.8(2) . . ?
N8 C21 C14 108.84(19) . . ?
C44 C21 N8 129.7(2) . . ?
C44 C21 C14 121.5(2) . . ?
C26 C22 N6 109.1(2) . . ?
C34 C22 N6 129.0(2) . . ?
C34 C22 C26 121.9(2) . . ?
C3 C23 N6 119.70(19) . . ?
C13 C23 C3 120.34(19) . . ?
C13 C23 N6 119.97(19) . . ?
C25 C24 C26 107.5(2) . . ?
C25 C24 C45 119.5(2) . . ?
C45 C24 C26 133.0(2) . . ?
C24 C25 N6 108.6(2) . . ?
C46 C25 N6 129.5(2) . . ?
C46 C25 C24 121.9(2) . . ?
C22 C26 C24 106.8(2) . . ?
C22 C26 C41 118.8(2) . . ?
C41 C26 C24 134.3(2) . . ?
C11 C27 N8 119.7(2) . . ?
C11 C27 C18 120.22(19) . . ?
C18 C27 N8 120.09(19) . . ?
C42 C28 C4 121.6(2) . . ?
N8 C29 C30 108.79(19) . . ?
C37 C29 N8 129.3(2) . . ?
C37 C29 C30 121.9(2) . . ?
C29 C30 C14 107.10(19) . . ?
C31 C30 C14 133.9(2) . . ?
C31 C30 C29 119.0(2) . . ?
C36 C31 C30 119.6(2) . . ?
C20 C32 C49 119.9(2) . . ?
C43 C33 C10 119.4(2) . . ?
C52 C34 C22 117.6(2) . . ?
C44 C35 C38 121.6(3) . . ?
C31 C36 C47 120.5(2) . . ?
C47 C37 C29 117.6(2) . . ?
C48 C38 C35 120.7(2) . . ?
C49 C39 C7 122.2(2) . . ?
C46 C40 C50 120.8(3) . . ?
C51 C41 C26 119.6(2) . . ?
C43 C42 C28 119.7(3) . . ?
C33 C43 C42 120.3(2) . . ?
C35 C44 C21 117.6(2) . . ?
C50 C45 C24 118.6(3) . . ?
C40 C46 C25 117.8(3) . . ?
C37 C47 C36 121.5(3) . . ?
C38 C48 C14 119.1(2) . . ?
C39 C49 C32 119.5(2) . . ?
C45 C50 C40 121.3(3) . . ?
C41 C51 C52 120.5(2) . . ?
C34 C52 C51 121.6(3) . . ?

loop_
_geom_bond_atom_site_label_1
_geom_bond_atom_site_label_2
_geom_bond_distance
_geom_bond_site_symmetry_2
_geom_bond_publ_flag
O1 C5 1.389(3) . ?
O1 C10 1.380(3) . ?
C2 C4 1.523(3) . ?
C2 C7 1.512(3) . ?
C2 C16 1.530(3) . ?
C2 C19 1.534(3) . ?
C3 C19 1.377(3) . ?
C3 C23 1.390(3) . ?
C4 C10 1.381(3) . ?
C4 C28 1.388(3) . ?
C5 C7 1.381(3) . ?
C5 C20 1.378(3) . ?
N6 C22 1.398(3) . ?
N6 C23 1.426(3) . ?
N6 C25 1.397(3) . ?
C7 C39 1.394(3) . ?
N8 C21 1.393(3) . ?
N8 C27 1.423(3) . ?
N8 C29 1.391(3) . ?
C9 C12 1.385(3) . ?
C9 C15 1.474(3) . ?
C9 C19 1.397(3) . ?
C10 C33 1.386(3) . ?
C11 C16 1.379(3) . ?
C11 C27 1.384(3) . ?
C12 C13 1.385(3) . ?
C13 C23 1.388(3) . ?
C14 C21 1.400(3) . ?
C14 C30 1.440(3) . ?
C14 C48 1.390(3) . ?
C15 C16 1.393(3) . ?
C15 C17 1.383(3) . ?
C17 C18 1.384(3) . ?
C18 C27 1.387(3) . ?
C20 C32 1.363(3) . ?
C21 C44 1.385(3) . ?
C22 C26 1.393(3) . ?
C22 C34 1.380(3) . ?
C24 C25 1.395(3) . ?
C24 C26 1.439(3) . ?
C24 C45 1.395(3) . ?
C25 C46 1.384(3) . ?
C26 C41 1.395(3) . ?
C28 C42 1.376(3) . ?
C29 C30 1.399(3) . ?
C29 C37 1.382(3) . ?
C30 C31 1.386(3) . ?
C31 C36 1.372(3) . ?
C32 C49 1.383(4) . ?
C33 C43 1.370(4) . ?
C34 C52 1.374(3) . ?
C35 C38 1.385(3) . ?
C35 C44 1.377(3) . ?
C36 C47 1.385(3) . ?
C37 C47 1.378(3) . ?
C38 C48 1.372(3) . ?
C39 C49 1.371(3) . ?
C40 C46 1.378(3) . ?
C40 C50 1.395(4) . ?
C41 C51 1.362(3) . ?
C42 C43 1.372(4) . ?
C45 C50 1.372(4) . ?
C51 C52 1.384(4) . ?
